data_9012856
loop_
_publ_author_name
'Zhuravlev, N. N.'

_publ_section_title
;Structure of superconductors. X. Thermal, microscopic and x-ray investigation
 of the bismuth-palladium system Locality: synthetic
;
_journal_name_full 'Soviet Journal of Experimental and Theoretical Physics'
_journal_page_first 1064
_journal_page_last 1072
_journal_volume 5
_journal_year 1957
_chemical_compound_source Synthetic
_chemical_formula_sum 'Bi Pd'
_chemical_name_mineral Polarite
_space_group_IT_number 36
_symmetry_space_group_name_Hall 'C 2c -2'
_symmetry_space_group_name_H-M 'C m c 21'
_cell_angle_alpha 90
_cell_angle_beta 90
_cell_angle_gamma 90
_cell_length_a 8.707
_cell_length_b 7.203
_cell_length_c 10.662
_cell_formula_units_Z 16
_cell_volume 668.684
_database_code_amcsd 0015532
_exptl_crystal_density_diffrn 12.532
_cod_original_cell_volume 668.683
_cod_original_formula_sum 'Pd Bi'
_cod_database_code 9012856

loop_
_space_group_symop_operation_xyz
x,y,z
1/2+x,1/2+y,z
x,-y,1/2+z
1/2+x,1/2-y,1/2+z
-x,y,z
1/2-x,1/2+y,z
-x,-y,1/2+z
1/2-x,1/2-y,1/2+z

loop_
_atom_site_label
_atom_site_fract_x
_atom_site_fract_y
_atom_site_fract_z
Pd1 0.00000 0.10800 0.27500
Pd2 0.00000 0.65000 0.27500
Pd3 0.27400 0.12500 0.44700
Bi1 0.00000 0.10800 0.00000
Bi2 0.00000 0.65000 0.00000
Bi3 0.27400 0.12500 0.72200

loop_
_cod_related_entry_id
_cod_related_entry_database
_cod_related_entry_code
1 AMCSD 0015532
